data_1525132
loop_
_publ_author_name
'Raman, A.'
'Ghassem, H.'

_publ_section_title
;
 Characteristics of the Mn5 Si3-, Ca Zn5- and Ce Ni3-type phases
;
_journal_name_full 'Journal of the Less-Common Metals'
_journal_page_first 185
_journal_page_last 197
_journal_volume 30
_journal_year 1973
_chemical_formula_sum 'Er Rh5'
_space_group_IT_number 191
_symmetry_space_group_name_Hall '-P 6 2'
_symmetry_space_group_name_H-M 'P 6/m m m'
_cell_angle_alpha 90
_cell_angle_beta 90
_cell_angle_gamma 120
_cell_formula_units_Z 1
_cell_length_a 5.118
_cell_length_b 5.118
_cell_length_c 4.292
_cell_volume 97.362
_citation_journal_id_ASTM JCOMAH
_cod_data_source_file Raman_JCOMAH_1973_1772.cif
_cod_data_source_block Er1Rh5
_cod_original_cell_volume 97.36231
_cod_original_formula_sum 'Er1 Rh5'
_cod_database_code 1525132

loop_
_symmetry_equiv_pos_as_xyz
x,y,z
x-y,x,z
-y,x-y,z
-x,-y,z
-x+y,-x,z
y,-x+y,z
-y,-x,-z
x-y,-y,-z
x,x-y,-z
y,x,-z
-x+y,y,-z
-x,-x+y,-z
-x,-y,-z
-x+y,-x,-z
y,-x+y,-z
x,y,-z
x-y,x,-z
-y,x-y,-z
y,x,z
-x+y,y,z
-x,-x+y,z
-y,-x,z
x-y,-y,z
x,x-y,z

loop_
_atom_site_label
_atom_site_type_symbol
_atom_site_fract_x
_atom_site_fract_y
_atom_site_fract_z
_atom_site_occupancy
_atom_site_U_iso_or_equiv
Rh1 Rh 0.3333 0.6667 0 1 0.0
Rh2 Rh 0.5 0 0.5 1 0.0
Er1 Er 0 0 0 1 0.0
